data_2312582
loop_
_publ_author_name
'Chang, Joyce'
'Defeo, Julianna N.'
'Wei, Zheng'
'Dikarev, Evgeny V.'

_publ_section_title
;
 Two polymorph modifications of tris(hexafluoroacetylacetonato)iron(III)
 revealed: is that common for other trivalent metals?
;
_journal_coeditor_code VX3007
_journal_issue 9
_journal_name_full 'Acta crystallographica. Section C, Structural chemistry'
_journal_paper_doi 10.1107/S2053229624007575
_journal_volume 80
_journal_year 2024
_chemical_formula_iupac '[Fe (C5 H1 F6 O2)3]'
_chemical_formula_moiety 'C15 H3 F18 Fe O6'
_chemical_formula_sum 'C15 H3 F18 Fe O6'
_chemical_formula_weight 677.02
_chemical_name_common
;
Tris(hexafluoroacetylacetonato)iron(III)
;
_chemical_name_systematic
;
Tris(1,1,1,5,5,5-hexafluoro-4-oxopent-2-en-2-olato)iron(III)
;
_space_group_crystal_system trigonal
_space_group_IT_number 147
_space_group_name_Hall '-P 3'
_space_group_name_H-M_alt 'P -3'
_atom_sites_solution_hydrogens geom
_atom_sites_solution_primary dual
_atom_sites_solution_secondary difmap
_audit_creation_method
;
Olex2 1.5-ac6-020
(compiled 2024.02.14 svn.r2f8d729c for Rigaku Oxford Diffraction, GUI svn.r6966)
;
_cell_angle_alpha 90
_cell_angle_beta 90
_cell_angle_gamma 120
_cell_formula_units_Z 6
_cell_length_a 18.1141(4)
_cell_length_b 18.1141(4)
_cell_length_c 11.7136(3)
_cell_measurement_reflns_used 9909
_cell_measurement_temperature 100(2)
_cell_measurement_theta_max 21.130
_cell_measurement_theta_min 2.408
_cell_volume 3328.55(13)
_computing_cell_refinement
;
SAINT (Bruker, 2018)
;
_computing_data_collection
;
APEX3 (Bruker, 2018)
;
_computing_data_reduction
;
SAINT (Bruker, 2018)
;
_computing_molecular_graphics
;
OLEX2 (Dolomanov <i>et al.</i>,  2009)
;
_computing_publication_material
;
OLEX2 (Dolomanov <i>et al.</i>,  2009)
;
_computing_structure_refinement
;
SHELXL2019 (Sheldrick, 2015b)
;
_computing_structure_solution
;
SHELXT2018 (Sheldrick, 2015a)
;
_diffrn_ambient_temperature 100(2)
_diffrn_detector_area_resol_mean 30
_diffrn_measured_fraction_theta_full 1.000
_diffrn_measured_fraction_theta_max 0.774
_diffrn_measurement_device_type 'Huber 4-circle'
_diffrn_measurement_method '\f scans'
_diffrn_radiation_monochromator 'Si(111) & Si(311)'
_diffrn_radiation_type synchrotron
_diffrn_radiation_wavelength 0.41329
_diffrn_reflns_av_R_equivalents 0.0475
_diffrn_reflns_av_unetI/netI 0.0324
_diffrn_reflns_limit_h_max 25
_diffrn_reflns_limit_h_min -24
_diffrn_reflns_limit_k_max 31
_diffrn_reflns_limit_k_min -25
_diffrn_reflns_limit_l_max 20
_diffrn_reflns_limit_l_min -17
_diffrn_reflns_number 44621
_diffrn_reflns_theta_full 14.358
_diffrn_reflns_theta_max 21.346
_diffrn_reflns_theta_min 1.011
_diffrn_source synchrotron
_exptl_absorpt_coefficient_mu 0.208
_exptl_absorpt_correction_T_max 1.0000
_exptl_absorpt_correction_T_min 0.8528
_exptl_absorpt_correction_type multi-scan
_exptl_absorpt_process_details
;
(SADABS; Bruker, 2018)
;
_exptl_crystal_colour red
_exptl_crystal_density_diffrn 2.026
_exptl_crystal_description block
_exptl_crystal_F_000 1974
_exptl_crystal_size_max 0.15
_exptl_crystal_size_mid 0.12
_exptl_crystal_size_min 0.09
_refine_diff_density_max 0.420
_refine_diff_density_min -0.867
_refine_ls_extinction_coef 0.0612(18)
_refine_ls_extinction_expression Fc^*^=kFc[1+0.001xFc^2^\l^3^/sin(2\q)]^-1/4^
_refine_ls_extinction_method
;
SHELXL2019 (Sheldrick, 2015b)
;
_refine_ls_goodness_of_fit_ref 1.094
_refine_ls_hydrogen_treatment constr
_refine_ls_matrix_type full
_refine_ls_number_parameters 419
_refine_ls_number_reflns 9816
_refine_ls_number_restraints 66
_refine_ls_restrained_S_all 1.104
_refine_ls_R_factor_all 0.0347
_refine_ls_R_factor_gt 0.0324
_refine_ls_shift/su_max 0.002
_refine_ls_shift/su_mean 0.000
_refine_ls_structure_factor_coef Fsqd
_refine_ls_weighting_details 'w=1/[\s^2^(Fo^2^)+(0.0325P)^2^+0.8379P] where P=(Fo^2^+2Fc^2^)/3'
_refine_ls_weighting_scheme calc
_refine_ls_wR_factor_gt 0.0820
_refine_ls_wR_factor_ref 0.0838
_reflns_number_gt 9201
_reflns_number_total 9816
_reflns_threshold_expression 'I > 2\s(I)'
_cod_data_source_file vx3007sup1.cif
_cod_data_source_block 1-H
_cod_original_cell_volume 3328.54(17)
_cod_database_code 2312582
_shelx_space_group_comment
;
The symmetry employed for this shelxl refinement is uniquely defined
by the following loop, which should always be used as a source of
symmetry information in preference to the above space-group names.
They are only intended as comments.
;
_shelx_estimated_absorpt_t_min 0.970
_shelx_estimated_absorpt_t_max 0.982

loop_
_space_group_symop_operation_xyz
'x, y, z'
'-y, x-y, z'
'-x+y, -x, z'
'-x, -y, -z'
'y, -x+y, -z'
'x-y, x, -z'

loop_
_atom_site_type_symbol
_atom_site_label
_atom_site_fract_x
_atom_site_fract_y
_atom_site_fract_z
_atom_site_U_iso_or_equiv
_atom_site_adp_type
_atom_site_calc_flag
_atom_site_occupancy
_atom_site_disorder_assembly
_atom_site_disorder_group
Fe Fe1 1.000000 1.000000 0.71400(2) 0.01654(5) Uani d 1 . .
Fe Fe2 0.666667 0.333333 0.51162(2) 0.01865(5) Uani d 1 . .
Fe Fe3 0.333333 0.666667 0.93886(2) 0.02110(6) Uani d 1 . .
O O1 0.89940(5) 0.92050(5) 0.62066(7) 0.01976(14) Uani d 1 . .
O O2 0.97128(5) 0.89995(5) 0.81556(7) 0.02078(14) Uani d 1 . .
O O3 0.61280(6) 0.38529(6) 0.41847(7) 0.02248(14) Uani d 1 . .
O O4 0.56364(5) 0.28567(6) 0.61197(7) 0.02412(15) Uani d 1 . .
O O5 0.28244(6) 0.56081(5) 0.84457(7) 0.02463(15) Uani d 1 . .
O O6 0.38193(7) 0.61141(7) 1.03795(7) 0.02682(16) Uani d 1 . .
C C1 0.76554(7) 0.80956(8) 0.56148(10) 0.02247(19) Uani d 1 . .
C C2 0.83980(7) 0.84721(7) 0.64728(9) 0.01791(16) Uani d 1 . .
C C3 0.83466(7) 0.79900(7) 0.74320(9) 0.02029(18) Uani d 1 . .
H H3 0.784606 0.745835 0.757020 0.024 Uiso calc 1 . .
C C4 0.90328(7) 0.82924(7) 0.81852(8) 0.01883(17) Uani d 1 . .
C C5 0.90137(8) 0.77069(7) 0.91514(9) 0.0236(2) Uani d 1 . .
C C6 0.53188(10) 0.44576(10) 0.35758(11) 0.0300(3) Uani d 1 . .
C C7 0.54744(7) 0.39018(7) 0.44150(9) 0.01997(18) Uani d 1 . .
C C8 0.49062(8) 0.35176(8) 0.53137(9) 0.02246(19) Uani d 1 . .
H H8 0.443465 0.360613 0.540069 0.027 Uiso calc 1 . .
C C9 0.50280(7) 0.30028(8) 0.60868(9) 0.02141(19) Uani d 1 . .
C C12 0.28010(8) 0.49139(7) 0.86520(9) 0.02183(19) Uani d 1 . .
C C13 0.32037(8) 0.47359(8) 0.95365(9) 0.0242(2) Uani d 1 . .
H H13 0.314621 0.418651 0.959664 0.029 Uiso calc 1 . .
C C14 0.36896(8) 0.53643(8) 1.03300(9) 0.02281(19) Uani d 1 . .
C C15 0.41563(10) 0.51552(11) 1.12642(11) 0.0325(3) Uani d 1 . .
F F1 0.79368(6) 0.82446(7) 0.45473(7) 0.0376(2) Uani d 1 . .
F F2 0.71822(7) 0.84609(8) 0.57490(9) 0.0427(2) Uani d 1 . .
F F3 0.71500(7) 0.72637(6) 0.57427(10) 0.0483(3) Uani d 1 . .
F F4 0.95881(7) 0.74648(6) 0.89470(7) 0.03534(19) Uani d 1 . .
F F5 0.82540(6) 0.70044(6) 0.92495(8) 0.0385(2) Uani d 1 . .
F F6 0.92051(6) 0.81077(5) 1.01509(6) 0.02827(16) Uani d 1 . .
F F7 0.59348(8) 0.52668(7) 0.36801(12) 0.0514(3) Uani d 1 . .
F F8 0.53281(9) 0.42204(9) 0.25058(7) 0.0491(3) Uani d 1 . .
F F9 0.45868(7) 0.44381(8) 0.37561(8) 0.0422(2) Uani d 1 . .
F F16 0.49857(7) 0.55425(10) 1.10301(10) 0.0514(3) Uani d 1 . .
F F17 0.38688(9) 0.43233(7) 1.13467(9) 0.0509(3) Uani d 1 . .
F F18 0.40698(8) 0.54366(7) 1.22734(7) 0.0415(2) Uani d 1 . .
C C10 0.43433(9) 0.25160(11) 0.69967(11) 0.0335(3) Uani d 1 . .
F F10 0.3909(6) 0.1711(4) 0.6730(6) 0.0654(14) Uani d 0.75(3) A 1
F F11 0.3809(6) 0.2822(9) 0.7073(7) 0.0672(17) Uani d 0.75(3) A 1
F F12 0.4692(5) 0.2603(5) 0.8012(4) 0.0390(11) Uani d 0.75(3) A 1
F F10X 0.4049(10) 0.1657(7) 0.6835(17) 0.043(3) Uani d 0.25(3) A 2
F F11X 0.3675(7) 0.2612(10) 0.6983(16) 0.038(2) Uani d 0.25(3) A 2
F F12X 0.4670(12) 0.2644(15) 0.8049(12) 0.039(4) Uani d 0.25(3) A 2
C C11 0.22338(9) 0.41848(8) 0.78326(11) 0.0308(3) Uani d 1 . .
F F13 0.1407(5) 0.3902(10) 0.8150(7) 0.062(2) Uani d 0.53(5) B 1
F F14 0.2364(11) 0.3541(7) 0.7912(14) 0.054(2) Uani d 0.53(5) B 1
F F15 0.2347(11) 0.4497(8) 0.6776(5) 0.0340(13) Uani d 0.53(5) B 1
F F13X 0.1446(5) 0.3774(7) 0.8169(5) 0.0414(16) Uani d 0.47(5) B 2
F F14X 0.2486(7) 0.3602(7) 0.7731(10) 0.0356(14) Uani d 0.47(5) B 2
F F15X 0.2222(15) 0.4436(10) 0.6786(8) 0.042(3) Uani d 0.47(5) B 2

loop_
_atom_site_aniso_label
_atom_site_aniso_U_11
_atom_site_aniso_U_22
_atom_site_aniso_U_33
_atom_site_aniso_U_12
_atom_site_aniso_U_13
_atom_site_aniso_U_23
Fe1 0.01379(7) 0.01379(7) 0.02205(10) 0.00689(3) 0.000 0.000
Fe2 0.01576(7) 0.01576(7) 0.02441(11) 0.00788(4) 0.000 0.000
Fe3 0.01905(8) 0.01905(8) 0.02521(11) 0.00952(4) 0.000 0.000
O1 0.0163(3) 0.0171(3) 0.0237(3) 0.0067(3) -0.0016(3) 0.0021(3)
O2 0.0197(3) 0.0170(3) 0.0244(3) 0.0083(3) -0.0033(3) 0.0008(3)
O3 0.0225(4) 0.0228(4) 0.0256(3) 0.0139(3) 0.0047(3) 0.0057(3)
O4 0.0190(3) 0.0243(4) 0.0276(3) 0.0098(3) 0.0030(3) 0.0083(3)
O5 0.0252(4) 0.0197(3) 0.0273(3) 0.0099(3) -0.0077(3) -0.0006(3)
O6 0.0285(4) 0.0268(4) 0.0286(3) 0.0164(3) -0.0097(3) -0.0062(3)
C1 0.0162(4) 0.0232(5) 0.0239(4) 0.0068(4) -0.0021(3) 0.0015(4)
C2 0.0155(4) 0.0166(4) 0.0208(4) 0.0074(3) -0.0014(3) -0.0013(3)
C3 0.0193(4) 0.0165(4) 0.0213(4) 0.0061(4) -0.0005(3) 0.0011(3)
C4 0.0218(5) 0.0166(4) 0.0189(3) 0.0102(4) 0.0000(3) -0.0003(3)
C5 0.0299(6) 0.0186(4) 0.0205(4) 0.0107(4) -0.0023(4) 0.0006(3)
C6 0.0377(7) 0.0363(7) 0.0274(5) 0.0271(6) 0.0029(4) 0.0064(5)
C7 0.0222(5) 0.0202(4) 0.0200(4) 0.0125(4) -0.0010(3) -0.0002(3)
C8 0.0197(5) 0.0292(5) 0.0211(4) 0.0143(4) -0.0001(3) -0.0009(4)
C9 0.0159(4) 0.0245(5) 0.0194(4) 0.0068(4) 0.0008(3) 0.0010(3)
C12 0.0215(5) 0.0188(4) 0.0213(4) 0.0071(4) -0.0027(3) 0.0008(3)
C13 0.0291(6) 0.0221(5) 0.0218(4) 0.0132(4) -0.0034(4) 0.0014(4)
C14 0.0229(5) 0.0281(5) 0.0205(4) 0.0151(4) -0.0032(3) -0.0006(4)
C15 0.0395(7) 0.0412(7) 0.0270(5) 0.0278(6) -0.0127(5) -0.0073(5)
F1 0.0264(4) 0.0510(6) 0.0214(3) 0.0088(4) -0.0025(3) -0.0056(3)
F2 0.0311(4) 0.0616(7) 0.0485(5) 0.0330(5) -0.0119(4) -0.0118(5)
F3 0.0373(5) 0.0248(4) 0.0562(6) -0.0044(4) -0.0257(4) 0.0084(4)
F4 0.0544(6) 0.0365(4) 0.0314(4) 0.0349(5) 0.0004(4) 0.0037(3)
F5 0.0397(5) 0.0235(4) 0.0326(4) 0.0010(3) -0.0060(3) 0.0105(3)
F6 0.0365(4) 0.0294(4) 0.0184(3) 0.0161(3) -0.0027(3) -0.0016(2)
F7 0.0539(7) 0.0316(5) 0.0736(7) 0.0250(5) 0.0042(6) 0.0185(5)
F8 0.0804(8) 0.0763(8) 0.0223(3) 0.0628(8) 0.0049(4) 0.0094(4)
F9 0.0467(6) 0.0638(7) 0.0391(4) 0.0448(5) 0.0029(4) 0.0113(4)
F16 0.0390(6) 0.0806(9) 0.0494(6) 0.0409(6) -0.0147(4) -0.0076(5)
F17 0.0812(9) 0.0436(6) 0.0433(5) 0.0428(6) -0.0288(5) -0.0067(4)
F18 0.0609(7) 0.0532(6) 0.0224(3) 0.0375(5) -0.0125(4) -0.0063(3)
C10 0.0213(5) 0.0445(8) 0.0252(5) 0.0092(5) 0.0044(4) 0.0076(5)
F10 0.042(2) 0.051(2) 0.0433(11) -0.0210(13) 0.0068(14) 0.0037(15)
F11 0.041(2) 0.122(5) 0.053(2) 0.052(3) 0.0277(18) 0.041(3)
F12 0.038(2) 0.052(2) 0.0236(16) 0.0195(17) 0.0078(12) 0.0118(14)
F10X 0.037(5) 0.024(3) 0.059(7) 0.008(4) 0.024(5) 0.012(3)
F11X 0.014(3) 0.059(5) 0.035(3) 0.014(3) 0.010(2) 0.010(3)
F12X 0.025(5) 0.056(7) 0.017(4) 0.006(5) -0.004(3) 0.001(4)
C11 0.0353(7) 0.0193(5) 0.0298(5) 0.0077(5) -0.0107(5) -0.0007(4)
F13 0.0289(17) 0.041(3) 0.089(4) -0.0027(16) -0.0170(19) -0.018(2)
F14 0.096(5) 0.0239(17) 0.037(3) 0.026(3) -0.025(3) -0.0060(19)
F15 0.046(3) 0.0241(17) 0.0214(16) 0.0097(17) -0.0106(18) -0.0024(11)
F13X 0.0328(19) 0.031(2) 0.040(3) 0.0009(14) -0.0032(14) -0.0002(14)
F14X 0.058(3) 0.0233(17) 0.030(2) 0.0233(16) -0.0156(18) -0.0048(14)
F15X 0.059(6) 0.026(3) 0.035(3) 0.015(3) -0.027(3) -0.0035(15)

loop_
_atom_type_symbol
_atom_type_description
_atom_type_scat_dispersion_real
_atom_type_scat_dispersion_imag
_atom_type_scat_source
C C -0.0001 0.0005 'International Tables Vol C Tables 4.2.6.8 and 6.1.1.4'
H H 0.0000 0.0000 'International Tables Vol C Tables 4.2.6.8 and 6.1.1.4'
F F 0.0038 0.0031 'International Tables Vol C Tables 4.2.6.8 and 6.1.1.4'
Fe Fe 0.1986 0.3063 'International Tables Vol C Tables 4.2.6.8 and 6.1.1.4'
O O 0.0017 0.0018 'International Tables Vol C Tables 4.2.6.8 and 6.1.1.4'

loop_
_geom_angle_atom_site_label_1
_geom_angle_atom_site_label_2
_geom_angle_atom_site_label_3
_geom_angle_site_symmetry_1
_geom_angle_site_symmetry_3
_geom_angle
_geom_angle_publ_flag
O1 Fe1 O1 . 3_675 92.74(3) ?
O1 Fe1 O1 . 2_765 92.74(3) ?
O1 Fe1 O1 3_675 2_765 92.74(3) ?
O1 Fe1 O2 3_675 . 175.07(3) ?
O1 Fe1 O2 2_765 2_765 86.68(3) ?
O1 Fe1 O2 . 2_765 175.07(3) ?
O1 Fe1 O2 2_765 . 92.17(3) ?
O1 Fe1 O2 . 3_675 92.17(3) ?
O1 Fe1 O2 3_675 2_765 92.17(3) ?
O1 Fe1 O2 3_675 3_675 86.69(3) ?
O1 Fe1 O2 2_765 3_675 175.07(3) ?
O1 Fe1 O2 . . 86.68(3) ?
O2 Fe1 O2 3_675 2_765 88.45(4) ?
O2 Fe1 O2 3_675 . 88.45(4) ?
O2 Fe1 O2 . 2_765 88.45(4) ?
O3 Fe2 O3 2_655 3_665 92.73(3) ?
O3 Fe2 O3 2_655 . 92.73(3) ?
O3 Fe2 O3 3_665 . 92.73(3) ?
O3 Fe2 O4 3_665 . 176.31(4) ?
O3 Fe2 O4 . 3_665 90.95(4) ?
O3 Fe2 O4 2_655 3_665 176.31(4) ?
O3 Fe2 O4 . . 87.36(4) ?
O3 Fe2 O4 2_655 2_655 87.36(4) ?
O3 Fe2 O4 3_665 3_665 87.36(4) ?
O3 Fe2 O4 3_665 2_655 90.95(4) ?
O3 Fe2 O4 . 2_655 176.31(4) ?
O3 Fe2 O4 2_655 . 90.95(4) ?
O4 Fe2 O4 2_655 3_665 88.95(4) ?
O4 Fe2 O4 2_655 . 88.95(4) ?
O4 Fe2 O4 . 3_665 88.95(4) ?
O5 Fe3 O5 3_565 . 92.30(3) ?
O5 Fe3 O5 3_565 2_665 92.30(3) ?
O5 Fe3 O5 . 2_665 92.30(3) ?
O5 Fe3 O6 . 3_565 90.99(4) ?
O5 Fe3 O6 2_665 . 90.99(4) ?
O5 Fe3 O6 3_565 . 176.66(4) ?
O5 Fe3 O6 2_665 3_565 176.66(4) ?
O5 Fe3 O6 3_565 2_665 90.99(4) ?
O5 Fe3 O6 . . 87.01(4) ?
O5 Fe3 O6 . 2_665 176.66(4) ?
O5 Fe3 O6 2_665 2_665 87.01(4) ?
O5 Fe3 O6 3_565 3_565 87.00(4) ?
O6 Fe3 O6 2_665 . 89.74(4) ?
O6 Fe3 O6 2_665 3_565 89.74(4) ?
O6 Fe3 O6 3_565 . 89.74(4) ?
C2 O1 Fe1 . . 128.12(7) ?
C4 O2 Fe1 . . 128.00(7) ?
C7 O3 Fe2 . . 128.11(7) ?
C9 O4 Fe2 . . 128.22(8) ?
C12 O5 Fe3 . . 128.45(7) ?
C14 O6 Fe3 . . 128.43(8) ?
F1 C1 C2 . . 111.33(9) ?
F1 C1 F2 . . 106.76(11) ?
F2 C1 C2 . . 109.92(10) ?
F3 C1 C2 . . 112.61(10) ?
F3 C1 F1 . . 108.37(11) ?
F3 C1 F2 . . 107.61(11) ?
O1 C2 C1 . . 113.79(9) ?
O1 C2 C3 . . 127.66(10) ?
C3 C2 C1 . . 118.55(10) ?
C2 C3 H3 . . 120.1 ?
C4 C3 C2 . . 119.72(10) ?
C4 C3 H3 . . 120.1 ?
O2 C4 C3 . . 127.57(10) ?
O2 C4 C5 . . 113.27(9) ?
C3 C4 C5 . . 119.09(10) ?
F4 C5 C4 . . 109.94(10) ?
F5 C5 C4 . . 112.21(10) ?
F5 C5 F4 . . 107.68(11) ?
F6 C5 C4 . . 111.19(9) ?
F6 C5 F4 . . 107.67(10) ?
F6 C5 F5 . . 107.98(10) ?
F7 C6 C7 . . 109.67(11) ?
F8 C6 C7 . . 110.93(11) ?
F8 C6 F7 . . 107.67(13) ?
F9 C6 C7 . . 113.01(11) ?
F9 C6 F7 . . 106.93(12) ?
F9 C6 F8 . . 108.42(12) ?
O3 C7 C6 . . 113.41(10) ?
O3 C7 C8 . . 127.82(10) ?
C8 C7 C6 . . 118.77(11) ?
C7 C8 H8 . . 120.0 ?
C7 C8 C9 . . 120.06(11) ?
C9 C8 H8 . . 120.0 ?
O4 C9 C8 . . 127.58(10) ?
O4 C9 C10 . . 113.55(11) ?
C8 C9 C10 . . 118.83(11) ?
O5 C12 C13 . . 127.78(11) ?
O5 C12 C11 . . 114.33(10) ?
C13 C12 C11 . . 117.87(11) ?
C12 C13 H13 . . 120.1 ?
C14 C13 C12 . . 119.84(11) ?
C14 C13 H13 . . 120.1 ?
O6 C14 C13 . . 127.93(11) ?
O6 C14 C15 . . 113.77(11) ?
C13 C14 C15 . . 118.29(12) ?
F16 C15 C14 . . 109.73(13) ?
F17 C15 C14 . . 112.22(12) ?
F17 C15 F16 . . 108.17(13) ?
F18 C15 C14 . . 110.69(11) ?
F18 C15 F16 . . 107.46(13) ?
F18 C15 F17 . . 108.42(13) ?
F10 C10 C9 . . 109.8(3) ?
F10 C10 F11 . . 108.8(4) ?
F10 C10 F12 . . 109.6(6) ?
F11 C10 C9 . . 110.7(4) ?
F12 C10 C9 . . 110.9(3) ?
F12 C10 F11 . . 107.0(6) ?
F10X C10 C9 . . 107.3(7) ?
F11X C10 C9 . . 116.8(8) ?
F11X C10 F10X . . 106.7(8) ?
F11X C10 F12X . . 110.3(15) ?
F12X C10 C9 . . 112.4(9) ?
F12X C10 F10X . . 102.1(14) ?
F13 C11 C12 . . 106.7(5) ?
F14 C11 C12 . . 112.4(5) ?
F14 C11 F13 . . 107.4(7) ?
F14 C11 F15 . . 112.8(10) ?
F15 C11 C12 . . 108.7(6) ?
F15 C11 F13 . . 108.5(8) ?
F13X C11 C12 . . 112.0(4) ?
F13X C11 F14X . . 106.5(7) ?
F13X C11 F15X . . 106.2(10) ?
F14X C11 C12 . . 112.6(5) ?
F15X C11 C12 . . 113.9(8) ?
F15X C11 F14X . . 105.1(8) ?

loop_
_geom_bond_atom_site_label_1
_geom_bond_atom_site_label_2
_geom_bond_site_symmetry_2
_geom_bond_distance
_geom_bond_publ_flag
Fe1 O1 . 1.9914(8) ?
Fe1 O1 3_675 1.9914(8) ?
Fe1 O1 2_765 1.9914(8) ?
Fe1 O2 . 2.0070(8) ?
Fe1 O2 2_765 2.0070(8) ?
Fe1 O2 3_675 2.0069(8) ?
Fe2 O3 2_655 1.9866(8) ?
Fe2 O3 3_665 1.9866(8) ?
Fe2 O3 . 1.9866(8) ?
Fe2 O4 2_655 1.9997(8) ?
Fe2 O4 . 1.9997(8) ?
Fe2 O4 3_665 1.9997(8) ?
Fe3 O5 . 1.9948(9) ?
Fe3 O5 2_665 1.9948(9) ?
Fe3 O5 3_565 1.9948(9) ?
Fe3 O6 3_565 2.0012(9) ?
Fe3 O6 . 2.0012(9) ?
Fe3 O6 2_665 2.0012(9) ?
O1 C2 . 1.2618(13) ?
O2 C4 . 1.2575(14) ?
O3 C7 . 1.2597(14) ?
O4 C9 . 1.2561(15) ?
O5 C12 . 1.2602(15) ?
O6 C14 . 1.2587(16) ?
C1 C2 . 1.5387(15) ?
C1 F1 . 1.3261(14) ?
C1 F2 . 1.3283(16) ?
C1 F3 . 1.3234(15) ?
C2 C3 . 1.3972(15) ?
C3 H3 . 0.9500 ?
C3 C4 . 1.3938(15) ?
C4 C5 . 1.5395(15) ?
C5 F4 . 1.3373(16) ?
C5 F5 . 1.3323(15) ?
C5 F6 . 1.3289(13) ?
C6 C7 . 1.5307(16) ?
C6 F7 . 1.332(2) ?
C6 F8 . 1.3277(16) ?
C6 F9 . 1.3257(17) ?
C7 C8 . 1.3912(16) ?
C8 H8 . 0.9500 ?
C8 C9 . 1.3944(16) ?
C9 C10 . 1.5357(17) ?
C12 C13 . 1.3945(16) ?
C12 C11 . 1.5376(17) ?
C13 H13 . 0.9500 ?
C13 C14 . 1.3901(17) ?
C14 C15 . 1.5414(17) ?
C15 F16 . 1.331(2) ?
C15 F17 . 1.3291(19) ?
C15 F18 . 1.3273(16) ?
C10 F10 . 1.302(6) ?
C10 F11 . 1.337(6) ?
C10 F12 . 1.319(4) ?
C10 F10X . 1.383(10) ?
C10 F11X . 1.307(11) ?
C10 F12X . 1.337(10) ?
C11 F13 . 1.371(9) ?
C11 F14 . 1.303(8) ?
C11 F15 . 1.333(7) ?
C11 F13X . 1.298(7) ?
C11 F14X . 1.349(7) ?
C11 F15X . 1.312(9) ?

loop_
_geom_torsion_atom_site_label_1
_geom_torsion_atom_site_label_2
_geom_torsion_atom_site_label_3
_geom_torsion_atom_site_label_4
_geom_torsion_site_symmetry_1
_geom_torsion_site_symmetry_2
_geom_torsion_site_symmetry_3
_geom_torsion_site_symmetry_4
_geom_torsion
_geom_torsion_publ_flag
Fe1 O1 C2 C1 . . . . 171.13(7) ?
Fe1 O1 C2 C3 . . . . -8.62(17) ?
Fe1 O2 C4 C3 . . . . 8.13(17) ?
Fe1 O2 C4 C5 . . . . -174.91(7) ?
Fe2 O3 C7 C6 . . . . 171.79(9) ?
Fe2 O3 C7 C8 . . . . -8.30(19) ?
Fe2 O4 C9 C8 . . . . 2.16(19) ?
Fe2 O4 C9 C10 . . . . 179.82(9) ?
Fe3 O5 C12 C13 . . . . -7.4(2) ?
Fe3 O5 C12 C11 . . . . 170.74(9) ?
Fe3 O6 C14 C13 . . . . 3.3(2) ?
Fe3 O6 C14 C15 . . . . -178.22(9) ?
O1 C2 C3 C4 . . . . -4.25(18) ?
O2 C4 C5 F4 . . . . -67.38(12) ?
O2 C4 C5 F5 . . . . 172.82(10) ?
O2 C4 C5 F6 . . . . 51.76(14) ?
O3 C7 C8 C9 . . . . -0.4(2) ?
O4 C9 C10 F10 . . . . -72.3(6) ?
O4 C9 C10 F11 . . . . 167.5(6) ?
O4 C9 C10 F12 . . . . 48.9(5) ?
O4 C9 C10 F10X . . . . -57.8(9) ?
O4 C9 C10 F11X . . . . -177.4(7) ?
O4 C9 C10 F12X . . . . 53.7(15) ?
O5 C12 C13 C14 . . . . 1.1(2) ?
O5 C12 C11 F13 . . . . -76.1(8) ?
O5 C12 C11 F14 . . . . 166.3(11) ?
O5 C12 C11 F15 . . . . 40.7(7) ?
O5 C12 C11 F13X . . . . -86.9(6) ?
O5 C12 C11 F14X . . . . 153.1(6) ?
O5 C12 C11 F15X . . . . 33.5(10) ?
O6 C14 C15 F16 . . . . -73.28(15) ?
O6 C14 C15 F17 . . . . 166.44(13) ?
O6 C14 C15 F18 . . . . 45.16(18) ?
C1 C2 C3 C4 . . . . 176.01(10) ?
C2 C3 C4 O2 . . . . 4.45(18) ?
C2 C3 C4 C5 . . . . -172.36(10) ?
C3 C4 C5 F4 . . . . 109.87(12) ?
C3 C4 C5 F5 . . . . -9.94(15) ?
C3 C4 C5 F6 . . . . -130.99(11) ?
C6 C7 C8 C9 . . . . 179.53(11) ?
C7 C8 C9 O4 . . . . 3.6(2) ?
C7 C8 C9 C10 . . . . -173.93(12) ?
C8 C9 C10 F10 . . . . 105.5(6) ?
C8 C9 C10 F11 . . . . -14.6(7) ?
C8 C9 C10 F12 . . . . -133.2(5) ?
C8 C9 C10 F10X . . . . 120.1(9) ?
C8 C9 C10 F11X . . . . 0.5(7) ?
C8 C9 C10 F12X . . . . -128.5(15) ?
C12 C13 C14 O6 . . . . 1.0(2) ?
C12 C13 C14 C15 . . . . -177.39(12) ?
C13 C12 C11 F13 . . . . 102.2(8) ?
C13 C12 C11 F14 . . . . -15.4(11) ?
C13 C12 C11 F15 . . . . -141.0(7) ?
C13 C12 C11 F13X . . . . 91.4(6) ?
C13 C12 C11 F14X . . . . -28.6(6) ?
C13 C12 C11 F15X . . . . -148.2(10) ?
C13 C14 C15 F16 . . . . 105.36(15) ?
C13 C14 C15 F17 . . . . -14.92(19) ?
C13 C14 C15 F18 . . . . -136.20(13) ?
F1 C1 C2 O1 . . . . 41.99(14) ?
F1 C1 C2 C3 . . . . -138.24(11) ?
F2 C1 C2 O1 . . . . -76.10(13) ?
F2 C1 C2 C3 . . . . 103.68(13) ?
F3 C1 C2 O1 . . . . 163.93(11) ?
F3 C1 C2 C3 . . . . -16.29(16) ?
F7 C6 C7 O3 . . . . -67.09(14) ?
F7 C6 C7 C8 . . . . 112.99(14) ?
F8 C6 C7 O3 . . . . 51.71(17) ?
F8 C6 C7 C8 . . . . -128.21(13) ?
F9 C6 C7 O3 . . . . 173.72(12) ?
F9 C6 C7 C8 . . . . -6.20(18) ?
C11 C12 C13 C14 . . . . -176.92(12) ?

_cod_database_fobs_code 2312582
